data_7020865
loop_
_publ_author_name
'Zeng, Cheng-Hui'
'Zhao, Fu-Li'
'Yang, Yang-Yi'
'Xie, Ming-Yuan'
'Ding, Xue-Mei'
'Hou, De-Jian'
'Ng, Seik Weng'

_publ_section_title
;
 Unusual method for phenolic hydroxyl bridged lanthanide CPs: Syntheses,
 characterization, one and two photon luminescence.
;
_journal_issue 6
_journal_name_full 'Dalton transactions (Cambridge, England : 2003)'
_journal_page_first 2052
_journal_page_last 2061
_journal_paper_doi 10.1039/c2dt32233a
_journal_volume 42
_journal_year 2013
_chemical_formula_moiety 'C16 H15 Eu O7'
_chemical_formula_sum 'C16 H15 Eu O7'
_chemical_formula_weight 471.24
_chemical_name_systematic
;
?
;
_space_group_IT_number 14
_symmetry_cell_setting monoclinic
_symmetry_space_group_name_Hall '-P 2ybc'
_symmetry_space_group_name_H-M 'P 1 21/c 1'
_atom_sites_solution_hydrogens geom
_atom_sites_solution_primary direct
_atom_sites_solution_secondary difmap
_audit_creation_method SHELXL-97
_cell_angle_alpha 90.00
_cell_angle_beta 91.970(4)
_cell_angle_gamma 90.00
_cell_formula_units_Z 4
_cell_length_a 16.6908(7)
_cell_length_b 8.6945(3)
_cell_length_c 10.8897(4)
_cell_measurement_reflns_used 3621
_cell_measurement_temperature 100(2)
_cell_measurement_theta_max 27.5015
_cell_measurement_theta_min 2.3377
_cell_volume 1579.36(10)
_computing_cell_refinement 'CrysAlis PRO (Agilent, 2011)'
_computing_data_collection 'CrysAlis PRO (Agilent, 2011)'
_computing_data_reduction 'CrysAlis PRO (Agilent, 2011)'
_computing_molecular_graphics 'X-Seed (Barbour, 2001)'
_computing_publication_material 'publCIF (Westrip, 2010)'
_computing_structure_refinement 'SHELXL-97 (Sheldrick, 2008)'
_computing_structure_solution 'SHELXS-97 (Sheldrick, 2008)'
_diffrn_ambient_temperature 100(2)
_diffrn_detector_area_resol_mean 10.4041
_diffrn_measured_fraction_theta_full 0.999
_diffrn_measured_fraction_theta_max 0.999
_diffrn_measurement_device_type 'Agilent Technologies SuperNova Dual diffractometer with Atlas detector'
_diffrn_measurement_method '\w scan'
_diffrn_radiation_monochromator Mirror
_diffrn_radiation_source 'SuperNova (Mo) X-ray Source'
_diffrn_radiation_type MoK\a
_diffrn_radiation_wavelength 0.71073
_diffrn_reflns_av_R_equivalents 0.0341
_diffrn_reflns_av_sigmaI/netI 0.0385
_diffrn_reflns_limit_h_max 18
_diffrn_reflns_limit_h_min -21
_diffrn_reflns_limit_k_max 10
_diffrn_reflns_limit_k_min -11
_diffrn_reflns_limit_l_max 13
_diffrn_reflns_limit_l_min -14
_diffrn_reflns_number 10361
_diffrn_reflns_theta_full 27.56
_diffrn_reflns_theta_max 27.56
_diffrn_reflns_theta_min 2.44
_diffrn_standards_decay_% 0
_diffrn_standards_interval_count 0
_diffrn_standards_interval_time 0
_diffrn_standards_number 0
_exptl_absorpt_coefficient_mu 4.007
_exptl_absorpt_correction_T_max 0.8248
_exptl_absorpt_correction_T_min 0.5848
_exptl_absorpt_correction_type multi-scan
_exptl_absorpt_process_details 'CrysAlis PRO (Agilent, 2011)'
_exptl_crystal_colour baby-pink
_exptl_crystal_density_diffrn 1.982
_exptl_crystal_density_method 'not measured'
_exptl_crystal_description prism
_exptl_crystal_F_000 920
_exptl_crystal_size_max 0.15
_exptl_crystal_size_mid 0.15
_exptl_crystal_size_min 0.05
_refine_diff_density_max 4.058
_refine_diff_density_min -1.546
_refine_diff_density_rms 0.187
_refine_ls_extinction_method none
_refine_ls_goodness_of_fit_ref 1.068
_refine_ls_hydrogen_treatment constr
_refine_ls_matrix_type full
_refine_ls_number_parameters 207
_refine_ls_number_reflns 3651
_refine_ls_number_restraints 0
_refine_ls_restrained_S_all 1.068
_refine_ls_R_factor_all 0.0430
_refine_ls_R_factor_gt 0.0348
_refine_ls_shift/su_max 0.001
_refine_ls_shift/su_mean 0.000
_refine_ls_structure_factor_coef Fsqd
_refine_ls_weighting_details 'calc w=1/[\s^2^(Fo^2^)+(0.0430P)^2^+7.8434P] where P=(Fo^2^+2Fc^2^)/3'
_refine_ls_weighting_scheme calc
_refine_ls_wR_factor_gt 0.0856
_refine_ls_wR_factor_ref 0.0913
_reflns_number_gt 3164
_reflns_number_total 3651
_reflns_threshold_expression I>2\s(I)
_cod_data_source_file c2dt32233a.txt
_cod_data_source_block 3
_cod_original_sg_symbol_H-M 'P 21/c'
_cod_database_code 7020865

loop_
_symmetry_equiv_pos_as_xyz
'x, y, z'
'-x, y+1/2, -z+1/2'
'-x, -y, -z'
'x, -y-1/2, z-1/2'

loop_
_atom_site_label
_atom_site_type_symbol
_atom_site_fract_x
_atom_site_fract_y
_atom_site_fract_z
_atom_site_U_iso_or_equiv
_atom_site_adp_type
_atom_site_occupancy
_atom_site_symmetry_multiplicity
_atom_site_calc_flag
_atom_site_refinement_flags
Eu1 Eu 0.462538(13) 0.56661(2) 0.157886(19) 0.00830(9) Uani 1 1 d .
O1 O 0.5614(2) 0.5475(4) 0.3213(3) 0.0135(7) Uani 1 1 d .
O2 O 0.53823(19) 0.7942(4) 0.2942(3) 0.0114(6) Uani 1 1 d .
O3 O 0.5686(2) 0.9374(3) 0.5256(3) 0.0092(6) Uani 1 1 d .
O4 O 0.3721(2) 0.6653(4) 0.3173(3) 0.0154(7) Uani 1 1 d .
O5 O 0.3190(2) 0.5340(4) 0.1638(3) 0.0144(7) Uani 1 1 d .
O6 O 0.1683(2) 0.4706(4) 0.1481(3) 0.0163(7) Uani 1 1 d .
H6 H 0.2164 0.4661 0.1278 0.024 Uiso 1 1 calc R
O7 O 0.4233(2) 0.7893(4) 0.0495(3) 0.0171(7) Uani 1 1 d .
H7A H 0.4167 0.8738 0.0867 0.026 Uiso 1 1 d R
H7B H 0.4070 0.8023 -0.0245 0.026 Uiso 1 1 d R
C1 C 0.5761(3) 0.6869(5) 0.3507(4) 0.010 Uani 1 1 d .
C2 C 0.6389(3) 0.7190(5) 0.4470(4) 0.0105(9) Uani 1 1 d .
C3 C 0.6340(3) 0.8458(5) 0.5270(4) 0.010 Uani 1 1 d .
C4 C 0.6998(3) 0.8802(5) 0.6057(4) 0.0112(9) Uani 1 1 d .
H4 H 0.6962 0.9630 0.6622 0.013 Uiso 1 1 calc R
C5 C 0.7701(3) 0.7950(6) 0.6025(4) 0.0146(10) Uani 1 1 d .
C6 C 0.7732(3) 0.6680(5) 0.5256(4) 0.0141(9) Uani 1 1 d .
H6A H 0.8206 0.6077 0.5243 0.017 Uiso 1 1 calc R
C7 C 0.7080(3) 0.6285(5) 0.4511(4) 0.0118(9) Uani 1 1 d .
H7 H 0.7100 0.5384 0.4019 0.014 Uiso 1 1 calc R
C8 C 0.8424(3) 0.8449(6) 0.6796(5) 0.0185(10) Uani 1 1 d .
H8A H 0.8728 0.9216 0.6345 0.028 Uiso 1 1 calc R
H8B H 0.8766 0.7556 0.6979 0.028 Uiso 1 1 calc R
H8C H 0.8248 0.8900 0.7566 0.028 Uiso 1 1 calc R
C9 C 0.3098(3) 0.6113(5) 0.2615(4) 0.0120(9) Uani 1 1 d .
C10 C 0.2285(3) 0.6373(5) 0.3051(4) 0.0133(9) Uani 1 1 d .
C11 C 0.1622(3) 0.5646(5) 0.2454(5) 0.0138(10) Uani 1 1 d .
C12 C 0.0855(3) 0.5852(6) 0.2913(5) 0.0177(10) Uani 1 1 d .
H12 H 0.0409 0.5363 0.2513 0.021 Uiso 1 1 calc R
C13 C 0.0734(3) 0.6754(6) 0.3940(5) 0.0194(11) Uani 1 1 d .
C14 C 0.1393(3) 0.7459(6) 0.4521(5) 0.0182(11) Uani 1 1 d .
H14 H 0.1318 0.8073 0.5230 0.022 Uiso 1 1 calc R
C15 C 0.2153(3) 0.7278(6) 0.4080(5) 0.0174(10) Uani 1 1 d .
H15 H 0.2593 0.7779 0.4486 0.021 Uiso 1 1 calc R
C16 C -0.0091(3) 0.6960(7) 0.4431(5) 0.0267(13) Uani 1 1 d .
H16A H -0.0315 0.7942 0.4141 0.040 Uiso 1 1 calc R
H16B H -0.0057 0.6956 0.5331 0.040 Uiso 1 1 calc R
H16C H -0.0437 0.6117 0.4140 0.040 Uiso 1 1 calc R

loop_
_atom_site_aniso_label
_atom_site_aniso_U_11
_atom_site_aniso_U_22
_atom_site_aniso_U_33
_atom_site_aniso_U_23
_atom_site_aniso_U_13
_atom_site_aniso_U_12
Eu1 0.01093(14) 0.00694(13) 0.00705(13) -0.00025(8) 0.00054(8) -0.00003(8)
O1 0.0206(19) 0.0073(15) 0.0124(16) -0.0021(12) -0.0048(14) -0.0017(13)
O2 0.0109(16) 0.0078(15) 0.0153(16) 0.0016(13) -0.0045(12) -0.0004(12)
O3 0.0104(16) 0.0073(15) 0.0098(15) -0.0007(11) 0.0000(12) 0.0011(12)
O4 0.0165(18) 0.0186(18) 0.0113(16) -0.0032(13) 0.0014(13) -0.0022(14)
O5 0.0168(18) 0.0168(17) 0.0098(16) -0.0047(13) 0.0024(13) 0.0002(14)
O6 0.0111(17) 0.0218(18) 0.0160(17) -0.0053(14) 0.0019(13) -0.0025(14)
O7 0.030(2) 0.0109(16) 0.0099(16) -0.0038(13) -0.0019(14) 0.0042(15)
C1 0.011 0.011 0.009 0.002 0.000 0.002
C2 0.011(2) 0.012(2) 0.009(2) 0.0023(17) 0.0000(16) 0.0025(17)
C3 0.011 0.011 0.009 0.002 0.000 0.002
C4 0.013(2) 0.014(2) 0.006(2) 0.0021(17) 0.0002(17) -0.0035(19)
C5 0.015(2) 0.018(2) 0.011(2) 0.0043(19) -0.0002(18) -0.0007(19)
C6 0.014(2) 0.014(2) 0.014(2) 0.0035(18) 0.0021(18) 0.0044(19)
C7 0.014(2) 0.011(2) 0.010(2) -0.0009(17) 0.0015(18) -0.0006(18)
C8 0.018(3) 0.020(3) 0.018(2) 0.000(2) -0.004(2) -0.001(2)
C9 0.016(2) 0.010(2) 0.010(2) 0.0025(17) 0.0002(18) 0.0003(18)
C10 0.017(3) 0.011(2) 0.012(2) 0.0029(17) 0.0010(18) 0.0031(18)
C11 0.014(2) 0.013(2) 0.013(2) 0.0025(18) 0.0001(18) 0.0006(18)
C12 0.015(3) 0.020(3) 0.018(3) 0.001(2) 0.003(2) 0.000(2)
C13 0.018(3) 0.021(3) 0.019(2) 0.004(2) 0.006(2) 0.005(2)
C14 0.020(3) 0.021(3) 0.014(2) -0.0055(19) 0.006(2) 0.003(2)
C15 0.020(3) 0.016(2) 0.017(2) -0.0022(19) 0.002(2) -0.002(2)
C16 0.015(3) 0.041(3) 0.024(3) 0.001(3) 0.007(2) 0.008(3)

loop_
_atom_type_symbol
_atom_type_description
_atom_type_scat_dispersion_real
_atom_type_scat_dispersion_imag
_atom_type_scat_source
C C 0.0033 0.0016 'International Tables Vol C Tables 4.2.6.8 and 6.1.1.4'
H H 0.0000 0.0000 'International Tables Vol C Tables 4.2.6.8 and 6.1.1.4'
O O 0.0106 0.0060 'International Tables Vol C Tables 4.2.6.8 and 6.1.1.4'
Eu Eu -0.1578 3.6682 'International Tables Vol C Tables 4.2.6.8 and 6.1.1.4'

loop_
_geom_angle_atom_site_label_1
_geom_angle_atom_site_label_2
_geom_angle_atom_site_label_3
_geom_angle
_geom_angle_site_symmetry_1
_geom_angle_site_symmetry_3
O3 Eu1 O3 67.29(13) 4_575 2_645
O3 Eu1 O7 84.59(11) 4_575 .
O3 Eu1 O7 85.22(11) 2_645 .
O3 Eu1 O1 86.52(12) 4_575 .
O3 Eu1 O1 136.98(11) 2_645 .
O7 Eu1 O1 127.20(11) . .
O3 Eu1 O5 142.48(11) 4_575 .
O3 Eu1 O5 76.95(11) 2_645 .
O7 Eu1 O5 81.42(12) . .
O1 Eu1 O5 129.19(12) . .
O3 Eu1 O2 97.39(10) 4_575 2_645
O3 Eu1 O2 73.24(11) 2_645 2_645
O7 Eu1 O2 155.46(12) . 2_645
O1 Eu1 O2 77.33(11) . 2_645
O5 Eu1 O2 82.35(11) . 2_645
O3 Eu1 O4 158.59(11) 4_575 .
O3 Eu1 O4 129.73(11) 2_645 .
O7 Eu1 O4 84.32(12) . .
O1 Eu1 O4 85.69(12) . .
O5 Eu1 O4 52.89(11) . .
O2 Eu1 O4 100.29(11) 2_645 .
O3 Eu1 O2 89.99(10) 4_575 .
O3 Eu1 O2 153.04(10) 2_645 .
O7 Eu1 O2 78.07(11) . .
O1 Eu1 O2 49.96(10) . .
O5 Eu1 O2 120.47(10) . .
O2 Eu1 O2 126.25(4) 2_645 .
O4 Eu1 O2 69.81(10) . .
O3 Eu1 C9 163.68(12) 4_575 .
O3 Eu1 C9 103.20(13) 2_645 .
O7 Eu1 C9 81.31(13) . .
O1 Eu1 C9 108.59(13) . .
O5 Eu1 C9 26.36(13) . .
O2 Eu1 C9 92.10(12) 2_645 .
O4 Eu1 C9 26.55(13) . .
O2 Eu1 C9 95.08(12) . .
O3 Eu1 C3 88.77(11) 4_575 2_645
O3 Eu1 C3 22.29(11) 2_645 2_645
O7 Eu1 C3 93.04(12) . 2_645
O1 Eu1 C3 138.69(11) . 2_645
O5 Eu1 C3 57.62(11) . 2_645
O2 Eu1 C3 62.64(12) 2_645 2_645
O4 Eu1 C3 110.06(11) . 2_645
O2 Eu1 C3 171.10(11) . 2_645
C9 Eu1 C3 83.82(13) . 2_645
O3 Eu1 Eu1 33.76(8) 4_575 3_665
O3 Eu1 Eu1 33.53(8) 2_645 3_665
O7 Eu1 Eu1 83.88(8) . 3_665
O1 Eu1 Eu1 113.83(9) . 3_665
O5 Eu1 Eu1 109.81(8) . 3_665
O2 Eu1 Eu1 84.45(8) 2_645 3_665
O4 Eu1 Eu1 160.48(8) . 3_665
O2 Eu1 Eu1 122.46(7) . 3_665
C9 Eu1 Eu1 135.42(10) . 3_665
C3 Eu1 Eu1 55.23(8) 2_645 3_665
C1 O1 Eu1 104.1(3) . .
C1 O2 Eu1 128.1(3) . 2_655
C1 O2 Eu1 86.9(3) . .
Eu1 O2 Eu1 144.28(14) 2_655 .
C3 O3 Eu1 128.1(3) . 4_576
C3 O3 Eu1 116.7(3) . 2_655
Eu1 O3 Eu1 112.71(13) 4_576 2_655
C9 O4 Eu1 92.6(3) . .
C9 O5 Eu1 96.2(3) . .
C11 O6 H6 109.5 . .
Eu1 O7 H7A 120.8 . .
Eu1 O7 H7B 131.4 . .
H7A O7 H7B 107.2 . .
O2 C1 O1 119.1(4) . .
O2 C1 C2 122.0(4) . .
O1 C1 C2 118.8(4) . .
C7 C2 C3 119.2(4) . .
C7 C2 C1 118.6(4) . .
C3 C2 C1 122.0(4) . .
O3 C3 C4 119.8(4) . .
O3 C3 C2 121.2(4) . .
C4 C3 C2 118.9(4) . .
O3 C3 Eu1 40.99(19) . 2_655
C4 C3 Eu1 128.9(3) . 2_655
C2 C3 Eu1 96.9(3) . 2_655
C5 C4 C3 121.0(4) . .
C5 C4 H4 119.5 . .
C3 C4 H4 119.5 . .
C6 C5 C4 119.2(5) . .
C6 C5 C8 121.3(4) . .
C4 C5 C8 119.5(4) . .
C7 C6 C5 120.6(4) . .
C7 C6 H6A 119.7 . .
C5 C6 H6A 119.7 . .
C6 C7 C2 120.9(4) . .
C6 C7 H7 119.6 . .
C2 C7 H7 119.6 . .
C5 C8 H8A 109.5 . .
C5 C8 H8B 109.5 . .
H8A C8 H8B 109.5 . .
C5 C8 H8C 109.5 . .
H8A C8 H8C 109.5 . .
H8B C8 H8C 109.5 . .
O5 C9 O4 118.2(4) . .
O5 C9 C10 119.4(4) . .
O4 C9 C10 122.4(4) . .
O5 C9 Eu1 57.4(2) . .
O4 C9 Eu1 60.9(2) . .
C10 C9 Eu1 175.5(3) . .
C15 C10 C11 118.7(5) . .
C15 C10 C9 121.3(5) . .
C11 C10 C9 119.9(4) . .
O6 C11 C12 116.9(5) . .
O6 C11 C10 123.8(4) . .
C12 C11 C10 119.3(5) . .
C13 C12 C11 121.3(5) . .
C13 C12 H12 119.3 . .
C11 C12 H12 119.3 . .
C12 C13 C14 118.8(5) . .
C12 C13 C16 120.9(5) . .
C14 C13 C16 120.3(5) . .
C15 C14 C13 120.9(5) . .
C15 C14 H14 119.6 . .
C13 C14 H14 119.6 . .
C14 C15 C10 121.1(5) . .
C14 C15 H15 119.5 . .
C10 C15 H15 119.5 . .
C13 C16 H16A 109.5 . .
C13 C16 H16B 109.5 . .
H16A C16 H16B 109.5 . .
C13 C16 H16C 109.5 . .
H16A C16 H16C 109.5 . .
H16B C16 H16C 109.5 . .

loop_
_geom_bond_atom_site_label_1
_geom_bond_atom_site_label_2
_geom_bond_distance
_geom_bond_site_symmetry_2
Eu1 O3 2.321(3) 4_575
Eu1 O3 2.335(3) 2_645
Eu1 O7 2.349(3) .
Eu1 O1 2.391(3) .
Eu1 O5 2.415(4) .
Eu1 O2 2.425(3) 2_645
Eu1 O4 2.492(3) .
Eu1 O2 2.754(3) .
Eu1 C9 2.850(5) .
Eu1 C3 3.180(5) 2_645
Eu1 Eu1 3.8763(4) 3_665
O1 C1 1.275(5) .
O2 C1 1.274(5) .
O2 Eu1 2.425(3) 2_655
O3 C3 1.350(5) .
O3 Eu1 2.321(3) 4_576
O3 Eu1 2.335(3) 2_655
O4 C9 1.275(6) .
O5 C9 1.273(6) .
O6 C11 1.345(6) .
O6 H6 0.8400 .
O7 H7A 0.8481 .
O7 H7B 0.8497 .
C1 C2 1.483(6) .
C2 C7 1.395(7) .
C2 C3 1.409(6) .
C3 C4 1.402(7) .
C3 Eu1 3.180(5) 2_655
C4 C5 1.389(7) .
C4 H4 0.9500 .
C5 C6 1.388(7) .
C5 C8 1.510(7) .
C6 C7 1.379(7) .
C6 H6A 0.9500 .
C7 H7 0.9500 .
C8 H8A 0.9800 .
C8 H8B 0.9800 .
C8 H8C 0.9800 .
C9 C10 1.471(7) .
C10 C15 1.393(7) .
C10 C11 1.413(7) .
C11 C12 1.403(7) .
C12 C13 1.386(7) .
C12 H12 0.9500 .
C13 C14 1.392(8) .
C13 C16 1.504(7) .
C14 C15 1.381(7) .
C14 H14 0.9500 .
C15 H15 0.9500 .
C16 H16A 0.9800 .
C16 H16B 0.9800 .
C16 H16C 0.9800 .

loop_
_geom_hbond_atom_site_label_D
_geom_hbond_atom_site_label_H
_geom_hbond_atom_site_label_A
_geom_hbond_distance_DH
_geom_hbond_distance_HA
_geom_hbond_distance_DA
_geom_hbond_angle_DHA
_geom_hbond_site_symmetry_A
O6 H6 O5 0.84 1.84 2.575(5) 145.0 .
O7 H7A O1 0.85 1.84 2.657(5) 160.6 2_655
O7 H7B O4 0.85 1.82 2.671(5) 178.7 4_575

loop_
_geom_torsion_atom_site_label_1
_geom_torsion_atom_site_label_2
_geom_torsion_atom_site_label_3
_geom_torsion_atom_site_label_4
_geom_torsion
_geom_torsion_site_symmetry_1
_geom_torsion_site_symmetry_4
O3 Eu1 O1 C1 92.4(3) 4_575 .
O3 Eu1 O1 C1 143.2(3) 2_645 .
O7 Eu1 O1 C1 11.9(3) . .
O5 Eu1 O1 C1 -100.3(3) . .
O2 Eu1 O1 C1 -169.2(3) 2_645 .
O4 Eu1 O1 C1 -67.7(3) . .
O2 Eu1 O1 C1 -0.5(3) . .
C9 Eu1 O1 C1 -81.3(3) . .
C3 Eu1 O1 C1 176.5(3) 2_645 .
Eu1 Eu1 O1 C1 112.7(3) 3_665 .
O3 Eu1 O2 C1 -84.9(3) 4_575 .
O3 Eu1 O2 C1 -116.5(3) 2_645 .
O7 Eu1 O2 C1 -169.4(3) . .
O1 Eu1 O2 C1 0.5(2) . .
O5 Eu1 O2 C1 118.1(3) . .
O2 Eu1 O2 C1 14.2(2) 2_645 .
O4 Eu1 O2 C1 102.3(3) . .
C9 Eu1 O2 C1 110.6(3) . .
C3 Eu1 O2 C1 -166.9(6) 2_645 .
Eu1 Eu1 O2 C1 -94.7(2) 3_665 .
O3 Eu1 O2 Eu1 105.7(2) 4_575 2_655
O3 Eu1 O2 Eu1 74.1(3) 2_645 2_655
O7 Eu1 O2 Eu1 21.2(2) . 2_655
O1 Eu1 O2 Eu1 -168.8(3) . 2_655
O5 Eu1 O2 Eu1 -51.2(3) . 2_655
O2 Eu1 O2 Eu1 -155.1(3) 2_645 2_655
O4 Eu1 O2 Eu1 -67.0(2) . 2_655
C9 Eu1 O2 Eu1 -58.7(2) . 2_655
C3 Eu1 O2 Eu1 23.8(8) 2_645 2_655
Eu1 Eu1 O2 Eu1 96.0(2) 3_665 2_655
O3 Eu1 O4 C9 141.0(3) 4_575 .
O3 Eu1 O4 C9 3.0(3) 2_645 .
O7 Eu1 O4 C9 81.9(3) . .
O1 Eu1 O4 C9 -150.0(3) . .
O5 Eu1 O4 C9 -1.6(3) . .
O2 Eu1 O4 C9 -73.7(3) 2_645 .
O2 Eu1 O4 C9 161.3(3) . .
C3 Eu1 O4 C9 -9.3(3) 2_645 .
Eu1 Eu1 O4 C9 28.9(4) 3_665 .
O3 Eu1 O5 C9 -157.1(3) 4_575 .
O3 Eu1 O5 C9 -174.8(3) 2_645 .
O7 Eu1 O5 C9 -87.7(3) . .
O1 Eu1 O5 C9 44.0(3) . .
O2 Eu1 O5 C9 110.8(3) 2_645 .
O4 Eu1 O5 C9 1.6(3) . .
O2 Eu1 O5 C9 -17.1(3) . .
C3 Eu1 O5 C9 173.1(3) 2_645 .
Eu1 Eu1 O5 C9 -168.0(3) 3_665 .
Eu1 O2 C1 O1 171.2(3) 2_655 .
Eu1 O2 C1 O1 -0.9(4) . .
Eu1 O2 C1 C2 -10.8(6) 2_655 .
Eu1 O2 C1 C2 177.1(4) . .
Eu1 O1 C1 O2 1.0(5) . .
Eu1 O1 C1 C2 -177.0(3) . .
O2 C1 C2 C7 -140.1(5) . .
O1 C1 C2 C7 37.9(6) . .
O2 C1 C2 C3 34.3(6) . .
O1 C1 C2 C3 -147.7(4) . .
Eu1 O3 C3 C4 -82.9(5) 4_576 .
Eu1 O3 C3 C4 116.3(4) 2_655 .
Eu1 O3 C3 C2 99.8(4) 4_576 .
Eu1 O3 C3 C2 -61.0(5) 2_655 .
Eu1 O3 C3 Eu1 160.8(4) 4_576 2_655
C7 C2 C3 O3 179.5(4) . .
C1 C2 C3 O3 5.1(7) . .
C7 C2 C3 C4 2.1(6) . .
C1 C2 C3 C4 -172.3(4) . .
C7 C2 C3 Eu1 144.1(4) . 2_655
C1 C2 C3 Eu1 -30.2(4) . 2_655
O3 C3 C4 C5 -175.0(4) . .
C2 C3 C4 C5 2.4(7) . .
Eu1 C3 C4 C5 -126.0(4) 2_655 .
C3 C4 C5 C6 -4.2(7) . .
C3 C4 C5 C8 174.0(4) . .
C4 C5 C6 C7 1.5(7) . .
C8 C5 C6 C7 -176.7(4) . .
C5 C6 C7 C2 3.0(7) . .
C3 C2 C7 C6 -4.8(7) . .
C1 C2 C7 C6 169.8(4) . .
Eu1 O5 C9 O4 -2.9(5) . .
Eu1 O5 C9 C10 176.3(4) . .
Eu1 O4 C9 O5 2.8(4) . .
Eu1 O4 C9 C10 -176.3(4) . .
O3 Eu1 C9 O5 57.7(6) 4_575 .
O3 Eu1 C9 O5 5.2(3) 2_645 .
O7 Eu1 C9 O5 88.2(3) . .
O1 Eu1 C9 O5 -145.4(3) . .
O2 Eu1 C9 O5 -68.0(3) 2_645 .
O4 Eu1 C9 O5 -177.1(5) . .
O2 Eu1 C9 O5 165.3(3) . .
C3 Eu1 C9 O5 -5.8(3) 2_645 .
Eu1 Eu1 C9 O5 16.2(3) 3_665 .
O3 Eu1 C9 O4 -125.2(4) 4_575 .
O3 Eu1 C9 O4 -177.7(3) 2_645 .
O7 Eu1 C9 O4 -94.7(3) . .
O1 Eu1 C9 O4 31.7(3) . .
O5 Eu1 C9 O4 177.1(5) . .
O2 Eu1 C9 O4 109.1(3) 2_645 .
O2 Eu1 C9 O4 -17.6(3) . .
C3 Eu1 C9 O4 171.3(3) 2_645 .
Eu1 Eu1 C9 O4 -166.7(2) 3_665 .
O3 Eu1 C9 C10 12(5) 4_575 .
O3 Eu1 C9 C10 -41(4) 2_645 .
O7 Eu1 C9 C10 42(4) . .
O1 Eu1 C9 C10 169(4) . .
O5 Eu1 C9 C10 -46(4) . .
O2 Eu1 C9 C10 -114(4) 2_645 .
O4 Eu1 C9 C10 137(4) . .
O2 Eu1 C9 C10 119(4) . .
C3 Eu1 C9 C10 -52(4) 2_645 .
Eu1 Eu1 C9 C10 -30(4) 3_665 .
O5 C9 C10 C15 -176.7(4) . .
O4 C9 C10 C15 2.4(7) . .
Eu1 C9 C10 C15 -133(4) . .
O5 C9 C10 C11 6.0(7) . .
O4 C9 C10 C11 -174.9(4) . .
Eu1 C9 C10 C11 50(4) . .
C15 C10 C11 O6 -177.6(4) . .
C9 C10 C11 O6 -0.2(7) . .
C15 C10 C11 C12 -0.1(7) . .
C9 C10 C11 C12 177.3(4) . .
O6 C11 C12 C13 177.7(4) . .
C10 C11 C12 C13 0.0(7) . .
C11 C12 C13 C14 -0.2(8) . .
C11 C12 C13 C16 -179.6(5) . .
C12 C13 C14 C15 0.6(8) . .
C16 C13 C14 C15 179.9(5) . .
C13 C14 C15 C10 -0.7(8) . .
C11 C10 C15 C14 0.5(7) . .
C9 C10 C15 C14 -176.9(5) . .
